data_7052691
loop_
_publ_author_name
'Bourne, Susan A.'
'Corin, Kirsten'
'Cruickshank, Dyanne L.'
'Davson, Jessica'
'Nassimbeni, Luigi R.'
'Su, Hong'
'Weber, Edwin'

_publ_section_title
;
 Enclathration of bases by a fluorenyl host: structure, stability and
 selectivity
;
_journal_issue 7
_journal_name_full 'New Journal of Chemistry'
_journal_page_first 1556
_journal_paper_doi 10.1039/c1nj20241c
_journal_volume 35
_journal_year 2011
_chemical_formula_moiety 'C32 H22 O2, 2(C6 H7 N)'
_chemical_formula_sum 'C44 H36 N2 O2'
_chemical_formula_weight 624.75
_chemical_melting_point 264.5(5)
_chemical_name_common
;
1,4-bis(9-hydroxyfluoren-9-yl)benzene. 2-picoline clathrate
;
_chemical_name_systematic
;
1,4-bis(9-hydroxyfluoren-9-yl)benzene. 2-picoline clathrate
;
_space_group_IT_number 14
_symmetry_cell_setting monoclinic
_symmetry_space_group_name_Hall '-P 2ybc'
_symmetry_space_group_name_H-M 'P 1 21/c 1'
_atom_sites_solution_hydrogens geom
_atom_sites_solution_primary direct
_atom_sites_solution_secondary difmap
_audit_creation_method SHELXL-97
_cell_angle_alpha 90.00
_cell_angle_beta 90.9070(10)
_cell_angle_gamma 90.00
_cell_formula_units_Z 4
_cell_length_a 14.5758(4)
_cell_length_b 15.5947(4)
_cell_length_c 14.6354(4)
_cell_measurement_reflns_used 3861
_cell_measurement_temperature 173(2)
_cell_measurement_theta_max 25.6
_cell_measurement_theta_min 1.9
_cell_volume 3326.29(15)
_computing_cell_refinement 'Collect (Nonius, 2000)'
_computing_data_collection 'Collect (Nonius, 2000)'
_computing_data_reduction 'Collect (Nonius, 2000)'
_computing_molecular_graphics 'XSEED, graphical interface to SHELX (1999)'
_computing_publication_material 'SHELXL-97 (Sheldrick, 1997)'
_computing_structure_refinement 'SHELXL-97 (Sheldrick, 1997)'
_computing_structure_solution 'SHELXS-97 (Sheldrick, 1990)'
_diffrn_ambient_temperature 173(2)
_diffrn_measured_fraction_theta_full 0.987
_diffrn_measured_fraction_theta_max 0.987
_diffrn_measurement_device_type 'Nonius Kappa CCD'
_diffrn_measurement_method 'Combination of phi and omega'
_diffrn_radiation_monochromator graphite
_diffrn_radiation_source 'fine-focus sealed tube'
_diffrn_radiation_type MoK\a
_diffrn_radiation_wavelength 0.71073
_diffrn_reflns_av_R_equivalents 0.0572
_diffrn_reflns_av_sigmaI/netI 0.0855
_diffrn_reflns_limit_h_max 17
_diffrn_reflns_limit_h_min -17
_diffrn_reflns_limit_k_max 16
_diffrn_reflns_limit_k_min -18
_diffrn_reflns_limit_l_max 17
_diffrn_reflns_limit_l_min -17
_diffrn_reflns_number 11735
_diffrn_reflns_theta_full 25.65
_diffrn_reflns_theta_max 25.65
_diffrn_reflns_theta_min 2.80
_exptl_absorpt_coefficient_mu 0.076
_exptl_absorpt_correction_type none
_exptl_crystal_colour colourless
_exptl_crystal_density_diffrn 1.248
_exptl_crystal_density_meas ?
_exptl_crystal_density_method 'not measured'
_exptl_crystal_description 'clear blocks'
_exptl_crystal_F_000 1320
_exptl_crystal_size_max 0.50
_exptl_crystal_size_mid 0.30
_exptl_crystal_size_min 0.30
_refine_diff_density_max 0.553
_refine_diff_density_min -0.285
_refine_diff_density_rms 0.060
_refine_ls_extinction_coef none
_refine_ls_extinction_method none
_refine_ls_goodness_of_fit_ref 0.991
_refine_ls_hydrogen_treatment mixed
_refine_ls_matrix_type full
_refine_ls_number_parameters 451
_refine_ls_number_reflns 6205
_refine_ls_number_restraints 4
_refine_ls_restrained_S_all 1.017
_refine_ls_R_factor_all 0.1071
_refine_ls_R_factor_gt 0.0615
_refine_ls_shift/su_max 0.000
_refine_ls_shift/su_mean 0.000
_refine_ls_structure_factor_coef Fsqd
_refine_ls_weighting_details 'calc w=1/[\s^2^(Fo^2^)+(0.1064P)^2^+0.0000P] where P=(Fo^2^+2Fc^2^)/3'
_refine_ls_weighting_scheme calc
_refine_ls_wR_factor_gt 0.1563
_refine_ls_wR_factor_ref 0.1787
_reflns_number_gt 3854
_reflns_number_total 6205
_reflns_threshold_expression >2sigma(I)
_cod_data_source_file c1nj20241c.txt
_cod_data_source_block h2pic
_cod_depositor_comments
;
The following automatic conversions were performed:

'_chemical_melting_point' value '264-265' was changed to '264.5(5)' -
the average value was taken and precision was estimated.

Automatic conversion script
Id: cif_fix_values 1715 2011-07-08 13:25:40Z adriana 

The following automatic conversions were performed:

'_exptl_crystal_density_meas' value 'not measured' was changed to '?'
- the value is perceived as not measured.

Automatic conversion script
Id: cif_fix_values 3008 2015-01-20 13:52:24Z robertas 
;
_cod_original_sg_symbol_H-M 'P 21/c'
_cod_database_code 7052691

loop_
_symmetry_equiv_pos_as_xyz
'x, y, z'
'-x, y+1/2, -z+1/2'
'-x, -y, -z'
'x, -y-1/2, z-1/2'

loop_
_atom_site_label
_atom_site_type_symbol
_atom_site_fract_x
_atom_site_fract_y
_atom_site_fract_z
_atom_site_U_iso_or_equiv
_atom_site_adp_type
_atom_site_occupancy
_atom_site_symmetry_multiplicity
_atom_site_calc_flag
_atom_site_refinement_flags
_atom_site_disorder_assembly
_atom_site_disorder_group
C1AX C 0.24606(16) -0.01816(14) 0.03728(15) 0.0298(6) Uani 1 1 d . . .
C4AX C 0.17398(17) 0.00950(14) -0.02007(15) 0.0307(6) Uani 1 1 d . . .
C5AX C 0.19095(17) 0.09952(15) -0.04497(15) 0.0301(6) Uani 1 1 d . . .
C8AX C 0.27319(17) 0.12621(14) -0.00290(15) 0.0297(6) Uani 1 1 d . . .
C1AY C 0.76394(16) 0.08257(14) 0.52981(15) 0.0293(6) Uani 1 1 d . . .
C4AY C 0.68523(17) 0.03191(15) 0.53688(17) 0.0354(6) Uani 1 1 d . . .
C5AY C 0.67844(17) -0.02317(15) 0.45605(17) 0.0346(6) Uani 1 1 d . . .
C8AY C 0.75494(17) -0.00875(14) 0.40086(16) 0.0316(6) Uani 1 1 d . . .
N1G1 N 0.14471(14) 0.14172(13) 0.18377(13) 0.0343(5) Uani 1 1 d . . .
C2G1 C 0.07713(18) 0.09897(16) 0.22604(15) 0.0336(6) Uani 1 1 d . . .
C3G1 C -0.00554(18) 0.13833(17) 0.24510(16) 0.0380(6) Uani 1 1 d . . .
H3G1 H -0.0525 0.1069 0.2743 0.046 Uiso 1 1 calc R . .
C4G1 C -0.01995(19) 0.22262(17) 0.22196(16) 0.0402(7) Uani 1 1 d . . .
H4G1 H -0.0761 0.2503 0.2358 0.048 Uiso 1 1 calc R . .
C5G1 C 0.04896(19) 0.26612(17) 0.17815(16) 0.0415(7) Uani 1 1 d . . .
H5G1 H 0.0412 0.3243 0.1606 0.050 Uiso 1 1 calc R . .
C6G1 C 0.12972(19) 0.22305(16) 0.16038(16) 0.0383(7) Uani 1 1 d . . .
H6G1 H 0.1770 0.2531 0.1299 0.046 Uiso 1 1 calc R . .
C7G1 C 0.0967(2) 0.00708(16) 0.25084(18) 0.0494(7) Uani 1 1 d . . .
H7G1 H 0.0935 -0.0285 0.1956 0.074 Uiso 1 1 calc R . .
H7G2 H 0.0511 -0.0130 0.2945 0.074 Uiso 1 1 calc R . .
H7G3 H 0.1582 0.0028 0.2785 0.074 Uiso 1 1 calc R . .
N1G2 N 0.65574(15) 0.17958(12) 0.32804(14) 0.0355(5) Uani 1 1 d . . .
C2G2 C 0.6244(2) 0.15473(16) 0.2457(2) 0.0513(8) Uani 1 1 d . . .
C3G2 C 0.5228(3) 0.1615(2) 0.2279(3) 0.0775(13) Uani 1 1 d . . .
H3G2 H 0.4956 0.1453 0.1710 0.093 Uiso 1 1 calc R . .
C4G2 C 0.4723(3) 0.1918(3) 0.2976(4) 0.0835(13) Uani 1 1 d . . .
H4G2 H 0.4077 0.1960 0.2889 0.100 Uiso 1 1 calc R . .
C5G2 C 0.5065(3) 0.2150(2) 0.3740(4) 0.0912(14) Uani 1 1 d D . .
H5G2 H 0.4683 0.2368 0.4206 0.109 Uiso 1 1 calc R . .
C6G2 C 0.5965(2) 0.20834(17) 0.3878(2) 0.0542(8) Uani 1 1 d D . .
C7G2 C 0.6839(3) 0.1236(2) 0.1746(3) 0.0468(10) Uani 0.70 1 d P . .
C8G2 C 0.5993(8) 0.2410(6) 0.4719(6) 0.062(3) Uani 0.30 1 d PD . .
O1X O 0.32119(12) 0.07690(10) 0.14870(11) 0.0352(4) Uani 1 1 d D . .
H1OX H 0.2611(17) 0.098(2) 0.168(2) 0.094(12) Uiso 1 1 d D . .
C1X C 0.24512(19) -0.10028(15) 0.07270(16) 0.0368(6) Uani 1 1 d . . .
H1X H 0.2939 -0.1195 0.1114 0.044 Uiso 1 1 calc R . .
C2X C 0.1724(2) -0.15444(16) 0.05132(18) 0.0418(7) Uani 1 1 d . . .
H2X H 0.1710 -0.2107 0.0761 0.050 Uiso 1 1 calc R . .
C3X C 0.1019(2) -0.12686(16) -0.00604(18) 0.0422(7) Uani 1 1 d . . .
H3X H 0.0529 -0.1648 -0.0208 0.051 Uiso 1 1 calc R . .
C4X C 0.10173(19) -0.04491(16) -0.04212(17) 0.0385(6) Uani 1 1 d . . .
H4X H 0.0531 -0.0263 -0.0812 0.046 Uiso 1 1 calc R . .
C5X C 0.13843(18) 0.15744(15) -0.09575(16) 0.0355(6) Uani 1 1 d . . .
H5X H 0.0824 0.1400 -0.1242 0.043 Uiso 1 1 calc R . .
C6X C 0.16924(19) 0.24090(16) -0.10407(16) 0.0374(6) Uani 1 1 d . . .
H6X H 0.1344 0.2808 -0.1392 0.045 Uiso 1 1 calc R . .
C7X C 0.25025(19) 0.26713(15) -0.06185(16) 0.0375(6) Uani 1 1 d . . .
H7X H 0.2701 0.3248 -0.0680 0.045 Uiso 1 1 calc R . .
C8X C 0.30263(18) 0.20969(15) -0.01057(16) 0.0338(6) Uani 1 1 d . . .
H8X H 0.3579 0.2278 0.0187 0.041 Uiso 1 1 calc R . .
C9X C 0.31528(17) 0.05393(15) 0.05416(15) 0.0303(6) Uani 1 1 d . . .
C10X C 0.41174(16) 0.02778(14) 0.02564(15) 0.0293(6) Uani 1 1 d . . .
C11X C 0.46857(17) -0.01619(15) 0.08647(16) 0.0326(6) Uani 1 1 d . . .
H11X H 0.4481 -0.0274 0.1466 0.039 Uiso 1 1 calc R . .
C12X C 0.44496(17) 0.04412(15) -0.06085(16) 0.0323(6) Uani 1 1 d . . .
H12X H 0.4079 0.0750 -0.1035 0.039 Uiso 1 1 calc R . .
O1Y O 0.82836(12) 0.13137(10) 0.38447(11) 0.0319(4) Uani 1 1 d D . .
H1OY H 0.7700(14) 0.1512(16) 0.3647(17) 0.050(8) Uiso 1 1 d D . .
C1Y C 0.78577(18) 0.14340(16) 0.59508(16) 0.0370(6) Uani 1 1 d . . .
H1Y H 0.8393 0.1776 0.5898 0.044 Uiso 1 1 calc R . .
C2Y C 0.7274(2) 0.15355(18) 0.66914(18) 0.0462(7) Uani 1 1 d . . .
H2Y H 0.7409 0.1956 0.7144 0.055 Uiso 1 1 calc R . .
C3Y C 0.6504(2) 0.1031(2) 0.67689(19) 0.0505(8) Uani 1 1 d . . .
H3Y H 0.6117 0.1104 0.7279 0.061 Uiso 1 1 calc R . .
C4Y C 0.62864(19) 0.04187(19) 0.61170(19) 0.0471(7) Uani 1 1 d . . .
H4Y H 0.5756 0.0071 0.6180 0.056 Uiso 1 1 calc R . .
C5Y C 0.61084(19) -0.07999(17) 0.4268(2) 0.0462(7) Uani 1 1 d . . .
H5Y H 0.5583 -0.0896 0.4630 0.055 Uiso 1 1 calc R . .
C6Y C 0.6206(2) -0.12232(17) 0.3451(2) 0.0524(8) Uani 1 1 d . . .
H6Y H 0.5745 -0.1615 0.3252 0.063 Uiso 1 1 calc R . .
C7Y C 0.6960(2) -0.10877(16) 0.2916(2) 0.0468(7) Uani 1 1 d . . .
H7Y H 0.7015 -0.1388 0.2355 0.056 Uiso 1 1 calc R . .
C8Y C 0.76447(18) -0.05141(15) 0.31894(17) 0.0383(6) Uani 1 1 d . . .
H8Y H 0.8165 -0.0419 0.2820 0.046 Uiso 1 1 calc R . .
C9Y C 0.81688(17) 0.05961(14) 0.44379(15) 0.0295(6) Uani 1 1 d . . .
C10Y C 0.91252(16) 0.02771(14) 0.47024(14) 0.0276(6) Uani 1 1 d . . .
C11Y C 0.98613(16) 0.08473(15) 0.47500(15) 0.0291(6) Uani 1 1 d . . .
H11Y H 0.9775 0.1429 0.4577 0.035 Uiso 1 1 calc R . .
C12Y C 0.92791(17) -0.05688(14) 0.49508(15) 0.0295(6) Uani 1 1 d . . .
H12Y H 0.8787 -0.0967 0.4916 0.035 Uiso 1 1 calc R . .

loop_
_atom_site_aniso_label
_atom_site_aniso_U_11
_atom_site_aniso_U_22
_atom_site_aniso_U_33
_atom_site_aniso_U_23
_atom_site_aniso_U_13
_atom_site_aniso_U_12
C1AX 0.0243(14) 0.0314(13) 0.0336(12) -0.0008(10) 0.0001(11) 0.0022(11)
C4AX 0.0271(15) 0.0318(13) 0.0333(13) -0.0020(10) -0.0006(11) 0.0011(11)
C5AX 0.0263(14) 0.0308(13) 0.0333(12) -0.0027(10) -0.0017(11) 0.0026(11)
C8AX 0.0250(14) 0.0318(14) 0.0321(12) -0.0038(10) -0.0007(11) 0.0033(11)
C1AY 0.0216(14) 0.0286(13) 0.0377(13) 0.0057(11) -0.0016(11) 0.0064(11)
C4AY 0.0240(15) 0.0367(14) 0.0453(15) 0.0141(12) -0.0024(12) 0.0067(12)
C5AY 0.0238(15) 0.0276(13) 0.0520(15) 0.0107(12) -0.0093(12) 0.0014(11)
C8AY 0.0219(14) 0.0276(13) 0.0450(14) 0.0056(11) -0.0101(11) 0.0041(11)
N1G1 0.0276(13) 0.0363(12) 0.0390(11) -0.0018(9) 0.0001(10) 0.0003(10)
C2G1 0.0326(16) 0.0382(14) 0.0298(12) -0.0016(11) -0.0033(11) -0.0024(12)
C3G1 0.0279(16) 0.0508(17) 0.0351(14) -0.0007(12) -0.0026(12) -0.0044(13)
C4G1 0.0306(16) 0.0542(17) 0.0357(13) 0.0000(12) -0.0026(12) 0.0107(13)
C5G1 0.0436(18) 0.0426(15) 0.0382(14) 0.0010(12) -0.0028(13) 0.0071(13)
C6G1 0.0364(17) 0.0409(16) 0.0378(14) -0.0010(11) 0.0042(12) -0.0029(13)
C7G1 0.054(2) 0.0415(16) 0.0532(16) 0.0023(13) 0.0041(15) 0.0006(14)
N1G2 0.0278(13) 0.0353(12) 0.0432(12) 0.0025(9) -0.0061(10) 0.0013(10)
C2G2 0.070(2) 0.0293(14) 0.0546(18) 0.0069(13) -0.0019(17) -0.0048(15)
C3G2 0.107(4) 0.0443(19) 0.079(2) 0.0184(18) -0.061(3) -0.035(2)
C4G2 0.053(3) 0.074(3) 0.123(4) 0.026(3) 0.000(3) 0.011(2)
C5G2 0.067(3) 0.066(3) 0.142(4) 0.015(3) 0.039(3) 0.014(2)
C6G2 0.050(2) 0.0424(16) 0.071(2) 0.0081(15) 0.0231(17) 0.0032(15)
C7G2 0.049(3) 0.044(2) 0.047(2) -0.0102(18) 0.004(2) 0.006(2)
C8G2 0.093(9) 0.050(6) 0.042(5) 0.017(5) -0.019(6) -0.017(6)
O1X 0.0273(11) 0.0415(10) 0.0365(9) -0.0051(7) -0.0049(8) 0.0045(8)
C1X 0.0364(17) 0.0328(14) 0.0410(14) 0.0020(11) -0.0025(12) 0.0050(12)
C2X 0.0461(19) 0.0301(14) 0.0491(16) -0.0019(12) 0.0020(14) -0.0006(13)
C3X 0.0361(17) 0.0386(16) 0.0519(16) -0.0068(12) 0.0002(14) -0.0091(13)
C4X 0.0315(16) 0.0383(15) 0.0454(15) -0.0055(12) -0.0036(12) -0.0014(12)
C5X 0.0288(15) 0.0384(15) 0.0390(14) -0.0007(11) -0.0083(12) 0.0043(12)
C6X 0.0401(18) 0.0353(14) 0.0365(13) 0.0029(11) -0.0035(12) 0.0099(13)
C7X 0.0396(18) 0.0286(13) 0.0443(14) -0.0001(11) 0.0024(13) 0.0020(12)
C8X 0.0255(15) 0.0316(14) 0.0442(14) -0.0030(11) -0.0014(12) 0.0001(11)
C9X 0.0256(15) 0.0326(13) 0.0325(13) -0.0030(10) -0.0023(11) 0.0021(11)
C10X 0.0216(14) 0.0275(12) 0.0387(13) -0.0043(10) -0.0048(11) 0.0000(11)
C11X 0.0267(15) 0.0371(14) 0.0340(13) -0.0002(11) -0.0015(11) 0.0035(11)
C12X 0.0279(15) 0.0322(13) 0.0365(13) 0.0026(10) -0.0083(11) 0.0036(11)
O1Y 0.0234(10) 0.0318(9) 0.0404(9) 0.0078(7) -0.0044(8) 0.0021(8)
C1Y 0.0327(16) 0.0368(14) 0.0416(14) 0.0033(12) 0.0004(12) 0.0059(12)
C2Y 0.047(2) 0.0489(17) 0.0427(15) 0.0014(13) 0.0010(14) 0.0171(15)
C3Y 0.0419(19) 0.0649(19) 0.0450(16) 0.0119(15) 0.0115(14) 0.0164(16)
C4Y 0.0250(16) 0.0577(18) 0.0586(18) 0.0201(15) 0.0043(14) 0.0060(13)
C5Y 0.0290(17) 0.0405(16) 0.0687(19) 0.0179(14) -0.0155(14) -0.0055(13)
C6Y 0.0350(19) 0.0375(16) 0.084(2) 0.0025(15) -0.0280(17) -0.0078(13)
C7Y 0.0428(19) 0.0381(15) 0.0586(17) -0.0063(13) -0.0252(15) 0.0066(14)
C8Y 0.0303(16) 0.0350(14) 0.0493(16) -0.0043(12) -0.0130(13) 0.0043(12)
C9Y 0.0223(14) 0.0271(13) 0.0389(13) 0.0032(10) -0.0058(11) 0.0010(10)
C10Y 0.0209(14) 0.0299(13) 0.0319(12) -0.0025(10) -0.0030(10) 0.0008(11)
C11Y 0.0246(14) 0.0257(12) 0.0368(13) 0.0014(10) -0.0039(11) 0.0016(11)
C12Y 0.0221(14) 0.0271(13) 0.0392(13) -0.0012(10) -0.0019(11) -0.0034(11)

loop_
_atom_type_symbol
_atom_type_description
_atom_type_scat_dispersion_real
_atom_type_scat_dispersion_imag
_atom_type_scat_source
C C 0.0033 0.0016 'International Tables Vol C Tables 4.2.6.8 and 6.1.1.4'
H H 0.0000 0.0000 'International Tables Vol C Tables 4.2.6.8 and 6.1.1.4'
N N 0.0061 0.0033 'International Tables Vol C Tables 4.2.6.8 and 6.1.1.4'
O O 0.0106 0.0060 'International Tables Vol C Tables 4.2.6.8 and 6.1.1.4'

loop_
_geom_angle_atom_site_label_1
_geom_angle_atom_site_label_2
_geom_angle_atom_site_label_3
_geom_angle
_geom_angle_site_symmetry_1
_geom_angle_site_symmetry_3
_geom_angle_publ_flag
C1X C1AX C4AX 119.9(2) . . ?
C1X C1AX C9X 129.2(2) . . ?
C4AX C1AX C9X 110.92(19) . . ?
C4X C4AX C1AX 120.7(2) . . ?
C4X C4AX C5AX 131.0(2) . . ?
C1AX C4AX C5AX 108.3(2) . . ?
C5X C5AX C8AX 120.1(2) . . ?
C5X C5AX C4AX 131.1(2) . . ?
C8AX C5AX C4AX 108.7(2) . . ?
C8X C8AX C5AX 120.7(2) . . ?
C8X C8AX C9X 128.3(2) . . ?
C5AX C8AX C9X 110.8(2) . . ?
C1Y C1AY C4AY 121.2(2) . . ?
C1Y C1AY C9Y 128.1(2) . . ?
C4AY C1AY C9Y 110.7(2) . . ?
C4Y C4AY C1AY 119.5(2) . . ?
C4Y C4AY C5AY 132.0(2) . . ?
C1AY C4AY C5AY 108.5(2) . . ?
C5Y C5AY C8AY 119.4(2) . . ?
C5Y C5AY C4AY 131.5(2) . . ?
C8AY C5AY C4AY 109.1(2) . . ?
C8Y C8AY C5AY 120.9(2) . . ?
C8Y C8AY C9Y 128.9(2) . . ?
C5AY C8AY C9Y 110.2(2) . . ?
C6G1 N1G1 C2G1 118.1(2) . . ?
N1G1 C2G1 C3G1 121.2(2) . . ?
N1G1 C2G1 C7G1 116.4(2) . . ?
C3G1 C2G1 C7G1 122.4(2) . . ?
C4G1 C3G1 C2G1 120.3(2) . . ?
C4G1 C3G1 H3G1 119.8 . . ?
C2G1 C3G1 H3G1 119.8 . . ?
C3G1 C4G1 C5G1 118.4(2) . . ?
C3G1 C4G1 H4G1 120.8 . . ?
C5G1 C4G1 H4G1 120.8 . . ?
C4G1 C5G1 C6G1 118.5(2) . . ?
C4G1 C5G1 H5G1 120.8 . . ?
C6G1 C5G1 H5G1 120.8 . . ?
N1G1 C6G1 C5G1 123.4(2) . . ?
N1G1 C6G1 H6G1 118.3 . . ?
C5G1 C6G1 H6G1 118.3 . . ?
C2G1 C7G1 H7G1 109.5 . . ?
C2G1 C7G1 H7G2 109.5 . . ?
H7G1 C7G1 H7G2 109.5 . . ?
C2G1 C7G1 H7G3 109.5 . . ?
H7G1 C7G1 H7G3 109.5 . . ?
H7G2 C7G1 H7G3 109.5 . . ?
C6G2 N1G2 C2G2 118.5(3) . . ?
N1G2 C2G2 C7G2 122.9(3) . . ?
N1G2 C2G2 C3G2 117.2(3) . . ?
C7G2 C2G2 C3G2 119.9(3) . . ?
C4G2 C3G2 C2G2 116.1(3) . . ?
C4G2 C3G2 H3G2 122.0 . . ?
C2G2 C3G2 H3G2 122.0 . . ?
C5G2 C4G2 C3G2 123.6(4) . . ?
C5G2 C4G2 H4G2 118.2 . . ?
C3G2 C4G2 H4G2 118.2 . . ?
C4G2 C5G2 C6G2 119.0(4) . . ?
C4G2 C5G2 H5G2 120.5 . . ?
C6G2 C5G2 H5G2 120.5 . . ?
N1G2 C6G2 C5G2 125.6(4) . . ?
N1G2 C6G2 C8G2 137.1(6) . . ?
C5G2 C6G2 C8G2 97.3(6) . . ?
C9X O1X H1OX 109(2) . . ?
C1AX C1X C2X 119.5(3) . . ?
C1AX C1X H1X 120.3 . . ?
C2X C1X H1X 120.3 . . ?
C3X C2X C1X 120.3(2) . . ?
C3X C2X H2X 119.9 . . ?
C1X C2X H2X 119.9 . . ?
C4X C3X C2X 121.0(3) . . ?
C4X C3X H3X 119.5 . . ?
C2X C3X H3X 119.5 . . ?
C3X C4X C4AX 118.7(3) . . ?
C3X C4X H4X 120.7 . . ?
C4AX C4X H4X 120.7 . . ?
C6X C5X C5AX 118.8(2) . . ?
C6X C5X H5X 120.6 . . ?
C5AX C5X H5X 120.6 . . ?
C5X C6X C7X 120.9(2) . . ?
C5X C6X H6X 119.5 . . ?
C7X C6X H6X 119.5 . . ?
C6X C7X C8X 120.5(2) . . ?
C6X C7X H7X 119.7 . . ?
C8X C7X H7X 119.7 . . ?
C8AX C8X C7X 119.0(2) . . ?
C8AX C8X H8X 120.5 . . ?
C7X C8X H8X 120.5 . . ?
O1X C9X C8AX 111.22(18) . . ?
O1X C9X C1AX 111.73(18) . . ?
C8AX C9X C1AX 101.32(19) . . ?
O1X C9X C10X 106.82(19) . . ?
C8AX C9X C10X 114.29(19) . . ?
C1AX C9X C10X 111.56(18) . . ?
C12X C10X C11X 117.6(2) . . ?
C12X C10X C9X 122.5(2) . . ?
C11X C10X C9X 119.9(2) . . ?
C10X C11X C12X 121.1(2) . 3_655 ?
C10X C11X H11X 119.5 . . ?
C12X C11X H11X 119.5 3_655 . ?
C10X C12X C11X 121.3(2) . 3_655 ?
C10X C12X H12X 119.3 . . ?
C11X C12X H12X 119.3 3_655 . ?
C9Y O1Y H1OY 109.2(16) . . ?
C1AY C1Y C2Y 118.6(3) . . ?
C1AY C1Y H1Y 120.7 . . ?
C2Y C1Y H1Y 120.7 . . ?
C3Y C2Y C1Y 120.4(3) . . ?
C3Y C2Y H2Y 119.8 . . ?
C1Y C2Y H2Y 119.8 . . ?
C2Y C3Y C4Y 121.1(2) . . ?
C2Y C3Y H3Y 119.5 . . ?
C4Y C3Y H3Y 119.5 . . ?
C3Y C4Y C4AY 119.2(3) . . ?
C3Y C4Y H4Y 120.4 . . ?
C4AY C4Y H4Y 120.4 . . ?
C6Y C5Y C5AY 119.5(3) . . ?
C6Y C5Y H5Y 120.3 . . ?
C5AY C5Y H5Y 120.3 . . ?
C7Y C6Y C5Y 121.0(3) . . ?
C7Y C6Y H6Y 119.5 . . ?
C5Y C6Y H6Y 119.5 . . ?
C6Y C7Y C8Y 120.7(3) . . ?
C6Y C7Y H7Y 119.7 . . ?
C8Y C7Y H7Y 119.7 . . ?
C8AY C8Y C7Y 118.5(2) . . ?
C8AY C8Y H8Y 120.7 . . ?
C7Y C8Y H8Y 120.7 . . ?
O1Y C9Y C10Y 107.14(18) . . ?
O1Y C9Y C8AY 111.80(19) . . ?
C10Y C9Y C8AY 114.16(18) . . ?
O1Y C9Y C1AY 112.49(17) . . ?
C10Y C9Y C1AY 109.80(18) . . ?
C8AY C9Y C1AY 101.51(19) . . ?
C12Y C10Y C11Y 118.2(2) . . ?
C12Y C10Y C9Y 121.4(2) . . ?
C11Y C10Y C9Y 120.3(2) . . ?
C12Y C11Y C10Y 120.4(2) 3_756 . ?
C12Y C11Y H11Y 119.8 3_756 . ?
C10Y C11Y H11Y 119.8 . . ?
C10Y C12Y C11Y 121.4(2) . 3_756 ?
C10Y C12Y H12Y 119.3 . . ?
C11Y C12Y H12Y 119.3 3_756 . ?

loop_
_geom_bond_atom_site_label_1
_geom_bond_atom_site_label_2
_geom_bond_distance
_geom_bond_site_symmetry_2
_geom_bond_publ_flag
C1AX C1X 1.382(3) . ?
C1AX C4AX 1.402(3) . ?
C1AX C9X 1.528(3) . ?
C4AX C4X 1.386(3) . ?
C4AX C5AX 1.472(3) . ?
C5AX C5X 1.391(3) . ?
C5AX C8AX 1.402(3) . ?
C8AX C8X 1.376(3) . ?
C8AX C9X 1.526(3) . ?
C1AY C1Y 1.380(3) . ?
C1AY C4AY 1.398(3) . ?
C1AY C9Y 1.529(3) . ?
C4AY C4Y 1.390(3) . ?
C4AY C5AY 1.464(4) . ?
C5AY C5Y 1.388(4) . ?
C5AY C8AY 1.405(3) . ?
C8AY C8Y 1.380(3) . ?
C8AY C9Y 1.526(3) . ?
N1G1 C6G1 1.331(3) . ?
N1G1 C2G1 1.348(3) . ?
C2G1 C3G1 1.385(4) . ?
C2G1 C7G1 1.504(4) . ?
C3G1 C4G1 1.373(4) . ?
C3G1 H3G1 0.9500 . ?
C4G1 C5G1 1.379(4) . ?
C4G1 H4G1 0.9500 . ?
C5G1 C6G1 1.384(4) . ?
C5G1 H5G1 0.9500 . ?
C6G1 H6G1 0.9500 . ?
C7G1 H7G1 0.9800 . ?
C7G1 H7G2 0.9800 . ?
C7G1 H7G3 0.9800 . ?
N1G2 C6G2 1.318(3) . ?
N1G2 C2G2 1.339(4) . ?
C2G2 C7G2 1.450(5) . ?
C2G2 C3G2 1.503(5) . ?
C3G2 C4G2 1.353(6) . ?
C3G2 H3G2 0.9500 . ?
C4G2 C5G2 1.270(6) . ?
C4G2 H4G2 0.9500 . ?
C5G2 C6G2 1.328(6) . ?
C5G2 H5G2 0.9500 . ?
C6G2 C8G2 1.332(9) . ?
O1X C9X 1.430(3) . ?
O1X H1OX 0.980(19) . ?
C1X C2X 1.387(4) . ?
C1X H1X 0.9500 . ?
C2X C3X 1.385(4) . ?
C2X H2X 0.9500 . ?
C3X C4X 1.383(4) . ?
C3X H3X 0.9500 . ?
C4X H4X 0.9500 . ?
C5X C6X 1.383(4) . ?
C5X H5X 0.9500 . ?
C6X C7X 1.386(4) . ?
C6X H6X 0.9500 . ?
C7X C8X 1.389(3) . ?
C7X H7X 0.9500 . ?
C8X H8X 0.9500 . ?
C9X C10X 1.528(3) . ?
C10X C12X 1.386(3) . ?
C10X C11X 1.388(3) . ?
C11X C12X 1.391(3) 3_655 ?
C11X H11X 0.9500 . ?
C12X C11X 1.391(3) 3_655 ?
C12X H12X 0.9500 . ?
O1Y C9Y 1.428(3) . ?
O1Y H1OY 0.946(18) . ?
C1Y C2Y 1.398(3) . ?
C1Y H1Y 0.9500 . ?
C2Y C3Y 1.376(4) . ?
C2Y H2Y 0.9500 . ?
C3Y C4Y 1.383(4) . ?
C3Y H3Y 0.9500 . ?
C4Y H4Y 0.9500 . ?
C5Y C6Y 1.376(4) . ?
C5Y H5Y 0.9500 . ?
C6Y C7Y 1.376(4) . ?
C6Y H6Y 0.9500 . ?
C7Y C8Y 1.394(4) . ?
C7Y H7Y 0.9500 . ?
C8Y H8Y 0.9500 . ?
C9Y C10Y 1.524(3) . ?
C10Y C12Y 1.386(3) . ?
C10Y C11Y 1.394(3) . ?
C11Y C12Y 1.390(3) 3_756 ?
C11Y H11Y 0.9500 . ?
C12Y C11Y 1.390(3) 3_756 ?
C12Y H12Y 0.9500 . ?

loop_
_geom_hbond_atom_site_label_D
_geom_hbond_atom_site_label_H
_geom_hbond_atom_site_label_A
_geom_hbond_distance_DH
_geom_hbond_distance_HA
_geom_hbond_distance_DA
_geom_hbond_angle_DHA
_geom_hbond_site_symmetry_A
O1X H1OX N1G1 0.980(19) 1.85(2) 2.818(3) 170(3) .
O1Y H1OY N1G2 0.946(18) 1.798(19) 2.741(3) 175(2) .

loop_
_geom_torsion_atom_site_label_1
_geom_torsion_atom_site_label_2
_geom_torsion_atom_site_label_3
_geom_torsion_atom_site_label_4
_geom_torsion
_geom_torsion_site_symmetry_1
_geom_torsion_site_symmetry_2
_geom_torsion_site_symmetry_3
_geom_torsion_site_symmetry_4
_geom_torsion_publ_flag
C1X C1AX C4AX C4X -0.3(3) . . . . ?
C9X C1AX C4AX C4X -177.9(2) . . . . ?
C1X C1AX C4AX C5AX 178.1(2) . . . . ?
C9X C1AX C4AX C5AX 0.5(2) . . . . ?
C4X C4AX C5AX C5X 2.1(4) . . . . ?
C1AX C4AX C5AX C5X -176.1(2) . . . . ?
C4X C4AX C5AX C8AX 178.3(2) . . . . ?
C1AX C4AX C5AX C8AX 0.1(2) . . . . ?
C5X C5AX C8AX C8X 0.5(3) . . . . ?
C4AX C5AX C8AX C8X -176.2(2) . . . . ?
C5X C5AX C8AX C9X 176.0(2) . . . . ?
C4AX C5AX C8AX C9X -0.7(2) . . . . ?
C1Y C1AY C4AY C4Y -1.1(3) . . . . ?
C9Y C1AY C4AY C4Y 178.7(2) . . . . ?
C1Y C1AY C4AY C5AY 177.4(2) . . . . ?
C9Y C1AY C4AY C5AY -2.8(3) . . . . ?
C4Y C4AY C5AY C5Y 3.5(4) . . . . ?
C1AY C4AY C5AY C5Y -174.7(3) . . . . ?
C4Y C4AY C5AY C8AY -179.6(2) . . . . ?
C1AY C4AY C5AY C8AY 2.2(3) . . . . ?
C5Y C5AY C8AY C8Y -1.2(3) . . . . ?
C4AY C5AY C8AY C8Y -178.6(2) . . . . ?
C5Y C5AY C8AY C9Y 176.7(2) . . . . ?
C4AY C5AY C8AY C9Y -0.8(3) . . . . ?
C6G1 N1G1 C2G1 C3G1 -0.3(3) . . . . ?
C6G1 N1G1 C2G1 C7G1 179.7(2) . . . . ?
N1G1 C2G1 C3G1 C4G1 -0.7(4) . . . . ?
C7G1 C2G1 C3G1 C4G1 179.4(2) . . . . ?
C2G1 C3G1 C4G1 C5G1 1.1(4) . . . . ?
C3G1 C4G1 C5G1 C6G1 -0.6(4) . . . . ?
C2G1 N1G1 C6G1 C5G1 0.8(4) . . . . ?
C4G1 C5G1 C6G1 N1G1 -0.3(4) . . . . ?
C6G2 N1G2 C2G2 C7G2 178.9(3) . . . . ?
C6G2 N1G2 C2G2 C3G2 -0.2(3) . . . . ?
N1G2 C2G2 C3G2 C4G2 -0.4(4) . . . . ?
C7G2 C2G2 C3G2 C4G2 -179.5(3) . . . . ?
C2G2 C3G2 C4G2 C5G2 1.0(5) . . . . ?
C3G2 C4G2 C5G2 C6G2 -1.0(6) . . . . ?
C2G2 N1G2 C6G2 C5G2 0.2(4) . . . . ?
C2G2 N1G2 C6G2 C8G2 -176.9(6) . . . . ?
C4G2 C5G2 C6G2 N1G2 0.4(6) . . . . ?
C4G2 C5G2 C6G2 C8G2 178.4(5) . . . . ?
C4AX C1AX C1X C2X -0.3(3) . . . . ?
C9X C1AX C1X C2X 176.8(2) . . . . ?
C1AX C1X C2X C3X 0.9(4) . . . . ?
C1X C2X C3X C4X -0.9(4) . . . . ?
C2X C3X C4X C4AX 0.3(4) . . . . ?
C1AX C4AX C4X C3X 0.3(3) . . . . ?
C5AX C4AX C4X C3X -177.7(2) . . . . ?
C8AX C5AX C5X C6X 0.4(3) . . . . ?
C4AX C5AX C5X C6X 176.2(2) . . . . ?
C5AX C5X C6X C7X -0.8(3) . . . . ?
C5X C6X C7X C8X 0.4(3) . . . . ?
C5AX C8AX C8X C7X -0.9(3) . . . . ?
C9X C8AX C8X C7X -175.6(2) . . . . ?
C6X C7X C8X C8AX 0.5(3) . . . . ?
C8X C8AX C9X O1X 57.1(3) . . . . ?
C5AX C8AX C9X O1X -118.0(2) . . . . ?
C8X C8AX C9X C1AX 176.0(2) . . . . ?
C5AX C8AX C9X C1AX 0.9(2) . . . . ?
C8X C8AX C9X C10X -63.9(3) . . . . ?
C5AX C8AX C9X C10X 121.0(2) . . . . ?
C1X C1AX C9X O1X -59.7(3) . . . . ?
C4AX C1AX C9X O1X 117.7(2) . . . . ?
C1X C1AX C9X C8AX -178.2(2) . . . . ?
C4AX C1AX C9X C8AX -0.8(2) . . . . ?
C1X C1AX C9X C10X 59.8(3) . . . . ?
C4AX C1AX C9X C10X -122.8(2) . . . . ?
O1X C9X C10X C12X -145.5(2) . . . . ?
C8AX C9X C10X C12X -22.0(3) . . . . ?
C1AX C9X C10X C12X 92.2(3) . . . . ?
O1X C9X C10X C11X 36.4(3) . . . . ?
C8AX C9X C10X C11X 159.9(2) . . . . ?
C1AX C9X C10X C11X -85.9(3) . . . . ?
C12X C10X C11X C12X -1.1(4) . . . 3_655 ?
C9X C10X C11X C12X 177.1(2) . . . 3_655 ?
C11X C10X C12X C11X 1.1(4) . . . 3_655 ?
C9X C10X C12X C11X -177.0(2) . . . 3_655 ?
C4AY C1AY C1Y C2Y 0.1(4) . . . . ?
C9Y C1AY C1Y C2Y -179.7(2) . . . . ?
C1AY C1Y C2Y C3Y 0.7(4) . . . . ?
C1Y C2Y C3Y C4Y -0.5(4) . . . . ?
C2Y C3Y C4Y C4AY -0.5(4) . . . . ?
C1AY C4AY C4Y C3Y 1.3(4) . . . . ?
C5AY C4AY C4Y C3Y -176.8(2) . . . . ?
C8AY C5AY C5Y C6Y 1.1(4) . . . . ?
C4AY C5AY C5Y C6Y 177.8(2) . . . . ?
C5AY C5Y C6Y C7Y -0.4(4) . . . . ?
C5Y C6Y C7Y C8Y -0.2(4) . . . . ?
C5AY C8AY C8Y C7Y 0.5(3) . . . . ?
C9Y C8AY C8Y C7Y -176.8(2) . . . . ?
C6Y C7Y C8Y C8AY 0.1(4) . . . . ?
C8Y C8AY C9Y O1Y 56.6(3) . . . . ?
C5AY C8AY C9Y O1Y -121.0(2) . . . . ?
C8Y C8AY C9Y C10Y -65.2(3) . . . . ?
C5AY C8AY C9Y C10Y 117.2(2) . . . . ?
C8Y C8AY C9Y C1AY 176.7(2) . . . . ?
C5AY C8AY C9Y C1AY -0.8(2) . . . . ?
C1Y C1AY C9Y O1Y -58.3(3) . . . . ?
C4AY C1AY C9Y O1Y 121.9(2) . . . . ?
C1Y C1AY C9Y C10Y 60.9(3) . . . . ?
C4AY C1AY C9Y C10Y -118.9(2) . . . . ?
C1Y C1AY C9Y C8AY -178.0(2) . . . . ?
C4AY C1AY C9Y C8AY 2.3(2) . . . . ?
O1Y C9Y C10Y C12Y -153.83(19) . . . . ?
C8AY C9Y C10Y C12Y -29.5(3) . . . . ?
C1AY C9Y C10Y C12Y 83.7(3) . . . . ?
O1Y C9Y C10Y C11Y 29.9(3) . . . . ?
C8AY C9Y C10Y C11Y 154.2(2) . . . . ?
C1AY C9Y C10Y C11Y -92.6(2) . . . . ?
C12Y C10Y C11Y C12Y -0.7(3) . . . 3_756 ?
C9Y C10Y C11Y C12Y 175.7(2) . . . 3_756 ?
C11Y C10Y C12Y C11Y 0.7(4) . . . 3_756 ?
C9Y C10Y C12Y C11Y -175.7(2) . . . 3_756 ?
